data_4084987
loop_
_publ_author_name
'Ghisolfi, Alessio'
'Condello, Francesca'
'Fliedel, Christophe'
'Rosa, Vitor'
'Braunstein, Pierre'

_publ_section_title
;
 Facile and Room-Temperature Activation of Csp3--Cl Bonds by Cheap and
 Air-Stable Nickel(II) Complexes of (N-Thioether) DPPA-Type Ligands
;
_journal_issue 11
_journal_name_full Organometallics
_journal_page_first 2255
_journal_paper_doi 10.1021/om501004d
_journal_volume 34
_journal_year 2015
_chemical_formula_moiety 'C58 H62 N2 Ni P4 S2, 2(B F4)'
_chemical_formula_sum 'C58 H62 B2 F8 N2 Ni P4 S2'
_chemical_formula_weight 1207.43
_chemical_name_systematic
;
 ?
;
_space_group_IT_number 14
_symmetry_cell_setting monoclinic
_symmetry_space_group_name_Hall '-P 2ybc'
_symmetry_space_group_name_H-M 'P 1 21/c 1'
_atom_sites_solution_hydrogens geom
_atom_sites_solution_primary direct
_atom_sites_solution_secondary difmap
_audit_creation_method SHELXL-97
_cell_angle_alpha 90.00
_cell_angle_beta 102.1110(10)
_cell_angle_gamma 90.00
_cell_formula_units_Z 2
_cell_length_a 9.2014(4)
_cell_length_b 17.5859(6)
_cell_length_c 18.0179(7)
_cell_measurement_reflns_used 9990
_cell_measurement_temperature 173(2)
_cell_measurement_theta_max 32.01
_cell_measurement_theta_min 2.59
_cell_volume 2850.67(19)
_computing_cell_refinement 'Bruker SAINT'
_computing_data_collection 'Bruker APEX2'
_computing_data_reduction 'Bruker SAINT'
_computing_molecular_graphics 'Bruker SHELXTL'
_computing_publication_material 'Bruker SHELXTL'
_computing_structure_refinement 'SHELXL-97 (Sheldrick, 2008)'
_computing_structure_solution 'SHELXS-97 (Sheldrick, 2008)'
_diffrn_ambient_temperature 173(2)
_diffrn_measured_fraction_theta_full 0.991
_diffrn_measured_fraction_theta_max 0.991
_diffrn_measurement_device_type 'Bruker APEX-II CCD'
_diffrn_measurement_method '\f and \w scans'
_diffrn_radiation_monochromator graphite
_diffrn_radiation_source 'fine-focus sealed tube'
_diffrn_radiation_type MoK\a
_diffrn_radiation_wavelength 0.71073
_diffrn_reflns_av_R_equivalents 0.0270
_diffrn_reflns_av_sigmaI/netI 0.0349
_diffrn_reflns_limit_h_max 8
_diffrn_reflns_limit_h_min -13
_diffrn_reflns_limit_k_max 26
_diffrn_reflns_limit_k_min -26
_diffrn_reflns_limit_l_max 26
_diffrn_reflns_limit_l_min -26
_diffrn_reflns_number 28122
_diffrn_reflns_theta_full 32.03
_diffrn_reflns_theta_max 32.03
_diffrn_reflns_theta_min 2.31
_exptl_absorpt_coefficient_mu 0.592
_exptl_absorpt_correction_T_max 0.8423
_exptl_absorpt_correction_T_min 0.7975
_exptl_absorpt_correction_type multi-scan
_exptl_absorpt_process_details sadabs
_exptl_crystal_colour yellow
_exptl_crystal_density_diffrn 1.407
_exptl_crystal_density_method 'not measured'
_exptl_crystal_description prism
_exptl_crystal_F_000 1252
_exptl_crystal_size_max 0.40
_exptl_crystal_size_mid 0.35
_exptl_crystal_size_min 0.30
_refine_diff_density_max 0.717
_refine_diff_density_min -0.691
_refine_diff_density_rms 0.077
_refine_ls_extinction_method none
_refine_ls_goodness_of_fit_ref 1.044
_refine_ls_hydrogen_treatment constr
_refine_ls_matrix_type full
_refine_ls_number_parameters 350
_refine_ls_number_reflns 9843
_refine_ls_number_restraints 0
_refine_ls_restrained_S_all 1.044
_refine_ls_R_factor_all 0.0673
_refine_ls_R_factor_gt 0.0448
_refine_ls_shift/su_max 0.001
_refine_ls_shift/su_mean 0.000
_refine_ls_structure_factor_coef Fsqd
_refine_ls_weighting_details 'calc w=1/[\s^2^(Fo^2^)+(0.0361P)^2^+3.2691P] where P=(Fo^2^+2Fc^2^)/3'
_refine_ls_weighting_scheme calc
_refine_ls_wR_factor_gt 0.0988
_refine_ls_wR_factor_ref 0.1128
_reflns_number_gt 7495
_reflns_number_total 9843
_reflns_threshold_expression I>2\s(I)
_cod_data_source_file om501004d_si_002.cif
_cod_data_source_block pbag120321
_cod_depositor_comments
;
The following automatic conversions were performed:

'_symmetry_cell_setting' value 'Monoclinic' changed to 'monoclinic'
according to
/home/saulius/struct/COD-crude-data--automatic-downloads/rss-feeds/ACS/lib/dictionaries/cif_core.dic
dictionary named 'cif_core.dic' version 2.4.2 from 2011-04-26.

Automatic conversion script
Id: cif_fix_values 2935 2014-11-11 08:27:57Z andrius 

 Adding full bibliography for 4084985--4084988.cif.
;
_cod_original_sg_symbol_H-M 'P 21/c'
_cod_database_code 4084987

loop_
_symmetry_equiv_pos_as_xyz
'x, y, z'
'-x, y+1/2, -z+1/2'
'-x, -y, -z'
'x, -y-1/2, z-1/2'

loop_
_atom_site_label
_atom_site_type_symbol
_atom_site_fract_x
_atom_site_fract_y
_atom_site_fract_z
_atom_site_U_iso_or_equiv
_atom_site_adp_type
_atom_site_occupancy
_atom_site_symmetry_multiplicity
_atom_site_calc_flag
_atom_site_refinement_flags
C1 C 0.30198(19) 0.00136(9) 0.93048(9) 0.0179(3) Uani 1 1 d .
H1A H 0.2734 -0.0510 0.9132 0.021 Uiso 1 1 calc R
H1B H 0.2268 0.0209 0.9578 0.021 Uiso 1 1 calc R
C2 C 0.7160(2) 0.11206(10) 0.91553(9) 0.0208(3) Uani 1 1 d .
C3 C 0.8167(2) 0.12949(11) 0.86962(11) 0.0269(4) Uani 1 1 d .
H3 H 0.8330 0.0945 0.8320 0.032 Uiso 1 1 calc R
C4 C 0.8928(2) 0.19816(12) 0.87942(13) 0.0341(4) Uani 1 1 d .
H4 H 0.9615 0.2101 0.8485 0.041 Uiso 1 1 calc R
C5 C 0.8690(3) 0.24918(12) 0.93396(14) 0.0378(5) Uani 1 1 d .
H5 H 0.9228 0.2957 0.9407 0.045 Uiso 1 1 calc R
C6 C 0.7681(3) 0.23350(11) 0.97873(12) 0.0328(4) Uani 1 1 d .
H6 H 0.7515 0.2692 1.0156 0.039 Uiso 1 1 calc R
C7 C 0.6908(2) 0.16496(10) 0.96946(10) 0.0238(3) Uani 1 1 d .
H7 H 0.6207 0.1540 0.9999 0.029 Uiso 1 1 calc R
C8 C 0.7181(2) -0.05159(10) 0.88423(9) 0.0199(3) Uani 1 1 d .
C9 C 0.6432(2) -0.11844(11) 0.85700(10) 0.0265(4) Uani 1 1 d .
H9 H 0.5376 -0.1193 0.8448 0.032 Uiso 1 1 calc R
C10 C 0.7229(3) -0.18345(12) 0.84780(12) 0.0345(5) Uani 1 1 d .
H10 H 0.6716 -0.2287 0.8290 0.041 Uiso 1 1 calc R
C11 C 0.8761(3) -0.18286(13) 0.86574(13) 0.0382(5) Uani 1 1 d .
H11 H 0.9301 -0.2274 0.8588 0.046 Uiso 1 1 calc R
C12 C 0.9510(2) -0.11752(13) 0.89374(14) 0.0367(5) Uani 1 1 d .
H12 H 1.0566 -0.1174 0.9063 0.044 Uiso 1 1 calc R
C13 C 0.8728(2) -0.05170(11) 0.90372(11) 0.0273(4) Uani 1 1 d .
H13 H 0.9249 -0.0071 0.9237 0.033 Uiso 1 1 calc R
C14 C 0.1614(2) 0.03852(10) 0.77075(9) 0.0213(3) Uani 1 1 d .
C15 C 0.1438(2) -0.03761(11) 0.74854(11) 0.0304(4) Uani 1 1 d .
H15 H 0.2098 -0.0751 0.7744 0.037 Uiso 1 1 calc R
C16 C 0.0293(3) -0.05824(14) 0.68849(13) 0.0413(5) Uani 1 1 d .
H16 H 0.0162 -0.1100 0.6736 0.050 Uiso 1 1 calc R
C17 C -0.0656(3) -0.00302(17) 0.65045(13) 0.0458(6) Uani 1 1 d .
H17 H -0.1431 -0.0172 0.6091 0.055 Uiso 1 1 calc R
C18 C -0.0488(3) 0.07184(16) 0.67211(13) 0.0456(6) Uani 1 1 d .
H18 H -0.1145 0.1092 0.6457 0.055 Uiso 1 1 calc R
C19 C 0.0642(2) 0.09329(13) 0.73258(11) 0.0330(4) Uani 1 1 d .
H19 H 0.0750 0.1451 0.7478 0.040 Uiso 1 1 calc R
C20 C 0.3040(2) 0.15807(9) 0.87679(9) 0.0216(3) Uani 1 1 d .
C21 C 0.3548(4) 0.21234(12) 0.83214(13) 0.0509(8) Uani 1 1 d .
H21 H 0.3824 0.1974 0.7863 0.061 Uiso 1 1 calc R
C22 C 0.3653(4) 0.28808(13) 0.85409(16) 0.0607(9) Uani 1 1 d .
H22 H 0.3995 0.3249 0.8231 0.073 Uiso 1 1 calc R
C23 C 0.3265(3) 0.30999(12) 0.92054(13) 0.0420(6) Uani 1 1 d .
H23 H 0.3314 0.3621 0.9349 0.050 Uiso 1 1 calc R
C24 C 0.2808(3) 0.25680(12) 0.96599(13) 0.0395(5) Uani 1 1 d .
H24 H 0.2570 0.2719 1.0126 0.047 Uiso 1 1 calc R
C25 C 0.2689(3) 0.18071(11) 0.94452(11) 0.0314(4) Uani 1 1 d .
H25 H 0.2366 0.1442 0.9764 0.038 Uiso 1 1 calc R
C26 C 0.4920(2) 0.06200(10) 0.75127(9) 0.0211(3) Uani 1 1 d .
H26A H 0.5716 0.1009 0.7591 0.025 Uiso 1 1 calc R
H26B H 0.4002 0.0861 0.7224 0.025 Uiso 1 1 calc R
C27 C 0.5353(2) -0.00238(11) 0.70409(10) 0.0276(4) Uani 1 1 d .
H27A H 0.4696 -0.0467 0.7057 0.033 Uiso 1 1 calc R
H27B H 0.6389 -0.0182 0.7254 0.033 Uiso 1 1 calc R
C28 C 0.5214(3) 0.02381(12) 0.62160(10) 0.0311(4) Uani 1 1 d .
H28A H 0.5711 -0.0140 0.5946 0.037 Uiso 1 1 calc R
H28B H 0.5747 0.0727 0.6216 0.037 Uiso 1 1 calc R
C29 C 0.2787(4) -0.06175(16) 0.55295(15) 0.0553(7) Uani 1 1 d .
H29A H 0.3428 -0.0859 0.5227 0.083 Uiso 1 1 calc R
H29B H 0.1750 -0.0643 0.5254 0.083 Uiso 1 1 calc R
H29C H 0.2891 -0.0883 0.6016 0.083 Uiso 1 1 calc R
N1 N 0.46650(16) 0.03770(8) 0.82700(7) 0.0182(3) Uani 1 1 d .
B1 B 0.3003(4) 0.73983(17) 0.3157(2) 0.0505(8) Uani 1 1 d .
F1 F 0.30991(18) 0.67595(7) 0.36020(8) 0.0430(3) Uani 1 1 d .
F2 F 0.1519(2) 0.75791(15) 0.29111(13) 0.0904(8) Uani 1 1 d .
F3 F 0.3648(3) 0.72527(19) 0.25574(14) 0.1250(13) Uani 1 1 d .
F4 F 0.3699(4) 0.79742(14) 0.3574(2) 0.1632(16) Uani 1 1 d .
P1 P 0.60565(5) 0.02628(2) 0.90611(2) 0.01659(8) Uani 1 1 d .
P2 P 0.30584(5) 0.05925(2) 0.85173(2) 0.01689(8) Uani 1 1 d .
S1 S 0.33233(7) 0.03600(3) 0.56983(3) 0.03772(13) Uani 1 1 d .
Ni1 Ni 0.5000 0.0000 1.0000 0.01544(7) Uani 1 2 d S

loop_
_atom_site_aniso_label
_atom_site_aniso_U_11
_atom_site_aniso_U_22
_atom_site_aniso_U_33
_atom_site_aniso_U_23
_atom_site_aniso_U_13
_atom_site_aniso_U_12
C1 0.0181(7) 0.0195(7) 0.0156(6) 0.0016(5) 0.0024(5) -0.0007(6)
C2 0.0207(8) 0.0211(7) 0.0199(7) 0.0015(6) 0.0026(6) -0.0024(6)
C3 0.0251(9) 0.0305(9) 0.0260(8) 0.0026(7) 0.0075(7) -0.0037(8)
C4 0.0278(10) 0.0344(10) 0.0413(11) 0.0091(8) 0.0100(9) -0.0063(8)
C5 0.0385(12) 0.0246(9) 0.0490(12) 0.0040(8) 0.0062(10) -0.0089(9)
C6 0.0396(12) 0.0209(8) 0.0364(10) -0.0017(7) 0.0047(9) -0.0032(8)
C7 0.0254(9) 0.0223(8) 0.0230(7) 0.0014(6) 0.0037(7) -0.0009(7)
C8 0.0204(8) 0.0223(7) 0.0171(6) -0.0001(5) 0.0041(6) 0.0014(6)
C9 0.0252(9) 0.0258(8) 0.0262(8) -0.0032(6) 0.0006(7) 0.0007(7)
C10 0.0442(13) 0.0259(9) 0.0311(9) -0.0070(7) 0.0026(9) 0.0033(9)
C11 0.0427(13) 0.0323(10) 0.0413(11) -0.0022(9) 0.0125(10) 0.0138(10)
C12 0.0246(10) 0.0374(11) 0.0496(12) 0.0061(9) 0.0113(9) 0.0091(9)
C13 0.0202(8) 0.0285(9) 0.0330(9) 0.0023(7) 0.0053(7) 0.0014(7)
C14 0.0187(8) 0.0272(8) 0.0171(7) 0.0007(6) 0.0014(6) 0.0013(6)
C15 0.0316(10) 0.0286(9) 0.0268(8) -0.0025(7) -0.0038(7) -0.0015(8)
C16 0.0403(13) 0.0442(12) 0.0341(10) -0.0088(9) -0.0041(9) -0.0103(10)
C17 0.0295(11) 0.0695(17) 0.0316(10) -0.0073(11) -0.0095(9) -0.0013(11)
C18 0.0357(12) 0.0618(15) 0.0314(10) -0.0015(10) -0.0112(9) 0.0181(12)
C19 0.0344(11) 0.0366(10) 0.0243(8) -0.0012(7) -0.0020(8) 0.0135(9)
C20 0.0268(9) 0.0185(7) 0.0186(7) 0.0007(5) 0.0030(6) 0.0022(7)
C21 0.108(2) 0.0206(9) 0.0345(11) 0.0000(8) 0.0378(14) -0.0027(12)
C22 0.126(3) 0.0192(9) 0.0481(14) 0.0007(9) 0.0438(17) -0.0078(13)
C23 0.0681(17) 0.0201(8) 0.0390(11) -0.0054(8) 0.0138(11) -0.0020(10)
C24 0.0623(16) 0.0271(9) 0.0337(10) -0.0076(8) 0.0206(10) -0.0012(10)
C25 0.0471(13) 0.0226(8) 0.0292(9) -0.0025(7) 0.0185(9) -0.0020(8)
C26 0.0251(8) 0.0236(7) 0.0151(6) 0.0019(5) 0.0053(6) -0.0003(7)
C27 0.0337(10) 0.0308(9) 0.0194(7) 0.0012(6) 0.0086(7) 0.0080(8)
C28 0.0403(11) 0.0360(10) 0.0197(8) 0.0002(7) 0.0126(8) 0.0012(9)
C29 0.075(2) 0.0504(15) 0.0377(12) -0.0020(11) 0.0046(13) -0.0206(14)
N1 0.0186(7) 0.0227(6) 0.0133(5) 0.0017(5) 0.0035(5) 0.0023(5)
B1 0.0536(18) 0.0397(14) 0.0627(18) 0.0269(13) 0.0225(15) 0.0124(13)
F1 0.0583(9) 0.0312(6) 0.0410(7) 0.0102(5) 0.0139(7) 0.0037(6)
F2 0.0699(13) 0.1244(18) 0.0863(14) 0.0575(13) 0.0379(11) 0.0563(13)
F3 0.0989(17) 0.208(3) 0.0885(15) 0.0988(19) 0.0671(14) 0.095(2)
F4 0.174(3) 0.0507(14) 0.254(4) -0.0042(19) 0.020(3) -0.0577(18)
P1 0.01645(19) 0.01854(18) 0.01463(16) 0.00027(13) 0.00291(14) -0.00015(15)
P2 0.0182(2) 0.01758(17) 0.01433(16) 0.00056(13) 0.00220(14) 0.00136(15)
S1 0.0518(4) 0.0376(3) 0.0210(2) 0.00308(18) 0.0015(2) 0.0008(2)
Ni1 0.01577(14) 0.01690(13) 0.01323(12) 0.00058(9) 0.00213(10) -0.00012(11)

loop_
_atom_type_symbol
_atom_type_description
_atom_type_scat_dispersion_real
_atom_type_scat_dispersion_imag
_atom_type_scat_source
C C 0.0033 0.0016 'International Tables Vol C Tables 4.2.6.8 and 6.1.1.4'
H H 0.0000 0.0000 'International Tables Vol C Tables 4.2.6.8 and 6.1.1.4'
N N 0.0061 0.0033 'International Tables Vol C Tables 4.2.6.8 and 6.1.1.4'
B B 0.0013 0.0007 'International Tables Vol C Tables 4.2.6.8 and 6.1.1.4'
F F 0.0171 0.0103 'International Tables Vol C Tables 4.2.6.8 and 6.1.1.4'
P P 0.1023 0.0942 'International Tables Vol C Tables 4.2.6.8 and 6.1.1.4'
S S 0.1246 0.1234 'International Tables Vol C Tables 4.2.6.8 and 6.1.1.4'
Ni Ni 0.3393 1.1124 'International Tables Vol C Tables 4.2.6.8 and 6.1.1.4'

loop_
_geom_angle_atom_site_label_1
_geom_angle_atom_site_label_2
_geom_angle_atom_site_label_3
_geom_angle
_geom_angle_site_symmetry_1
_geom_angle_site_symmetry_3
P2 C1 Ni1 110.27(9) . .
P2 C1 H1A 109.6 . .
Ni1 C1 H1A 109.6 . .
P2 C1 H1B 109.6 . .
Ni1 C1 H1B 109.6 . .
H1A C1 H1B 108.1 . .
C7 C2 C3 119.43(17) . .
C7 C2 P1 116.67(14) . .
C3 C2 P1 123.80(14) . .
C4 C3 C2 119.60(19) . .
C4 C3 H3 120.2 . .
C2 C3 H3 120.2 . .
C5 C4 C3 120.3(2) . .
C5 C4 H4 119.8 . .
C3 C4 H4 119.8 . .
C6 C5 C4 120.84(19) . .
C6 C5 H5 119.6 . .
C4 C5 H5 119.6 . .
C5 C6 C7 119.5(2) . .
C5 C6 H6 120.2 . .
C7 C6 H6 120.2 . .
C6 C7 C2 120.29(18) . .
C6 C7 H7 119.9 . .
C2 C7 H7 119.9 . .
C13 C8 C9 119.31(17) . .
C13 C8 P1 123.17(14) . .
C9 C8 P1 116.79(14) . .
C10 C9 C8 120.05(19) . .
C10 C9 H9 120.0 . .
C8 C9 H9 120.0 . .
C11 C10 C9 120.4(2) . .
C11 C10 H10 119.8 . .
C9 C10 H10 119.8 . .
C10 C11 C12 120.0(2) . .
C10 C11 H11 120.0 . .
C12 C11 H11 120.0 . .
C11 C12 C13 120.4(2) . .
C11 C12 H12 119.8 . .
C13 C12 H12 119.8 . .
C8 C13 C12 119.77(19) . .
C8 C13 H13 120.1 . .
C12 C13 H13 120.1 . .
C19 C14 C15 119.80(17) . .
C19 C14 P2 123.40(15) . .
C15 C14 P2 116.72(13) . .
C16 C15 C14 119.76(19) . .
C16 C15 H15 120.1 . .
C14 C15 H15 120.1 . .
C17 C16 C15 119.8(2) . .
C17 C16 H16 120.1 . .
C15 C16 H16 120.1 . .
C18 C17 C16 120.6(2) . .
C18 C17 H17 119.7 . .
C16 C17 H17 119.7 . .
C17 C18 C19 120.3(2) . .
C17 C18 H18 119.9 . .
C19 C18 H18 119.9 . .
C18 C19 C14 119.7(2) . .
C18 C19 H19 120.1 . .
C14 C19 H19 120.1 . .
C25 C20 C21 118.77(17) . .
C25 C20 P2 121.05(14) . .
C21 C20 P2 119.78(14) . .
C22 C21 C20 120.4(2) . .
C22 C21 H21 119.8 . .
C20 C21 H21 119.8 . .
C23 C22 C21 120.1(2) . .
C23 C22 H22 119.9 . .
C21 C22 H22 119.9 . .
C24 C23 C22 119.9(2) . .
C24 C23 H23 120.0 . .
C22 C23 H23 120.0 . .
C23 C24 C25 120.5(2) . .
C23 C24 H24 119.7 . .
C25 C24 H24 119.7 . .
C20 C25 C24 120.16(19) . .
C20 C25 H25 119.9 . .
C24 C25 H25 119.9 . .
N1 C26 C27 114.07(14) . .
N1 C26 H26A 108.7 . .
C27 C26 H26A 108.7 . .
N1 C26 H26B 108.7 . .
C27 C26 H26B 108.7 . .
H26A C26 H26B 107.6 . .
C26 C27 C28 109.87(16) . .
C26 C27 H27A 109.7 . .
C28 C27 H27A 109.7 . .
C26 C27 H27B 109.7 . .
C28 C27 H27B 109.7 . .
H27A C27 H27B 108.2 . .
C27 C28 S1 114.28(15) . .
C27 C28 H28A 108.7 . .
S1 C28 H28A 108.7 . .
C27 C28 H28B 108.7 . .
S1 C28 H28B 108.7 . .
H28A C28 H28B 107.6 . .
S1 C29 H29A 109.5 . .
S1 C29 H29B 109.5 . .
H29A C29 H29B 109.5 . .
S1 C29 H29C 109.5 . .
H29A C29 H29C 109.5 . .
H29B C29 H29C 109.5 . .
C26 N1 P2 119.66(11) . .
C26 N1 P1 123.97(12) . .
P2 N1 P1 110.61(8) . .
F4 B1 F3 110.6(3) . .
F4 B1 F1 109.0(3) . .
F3 B1 F1 109.0(3) . .
F4 B1 F2 109.2(3) . .
F3 B1 F2 110.8(3) . .
F1 B1 F2 108.3(2) . .
N1 P1 C2 106.68(7) . .
N1 P1 C8 105.58(7) . .
C2 P1 C8 108.48(8) . .
N1 P1 Ni1 107.10(5) . .
C2 P1 Ni1 116.07(6) . .
C8 P1 Ni1 112.26(6) . .
N1 P2 C1 104.65(7) . .
N1 P2 C14 106.40(8) . .
C1 P2 C14 113.79(8) . .
N1 P2 C20 109.94(8) . .
C1 P2 C20 110.83(8) . .
C14 P2 C20 110.91(8) . .
C29 S1 C28 100.05(13) . .
C1 Ni1 C1 180.0 3_657 .
C1 Ni1 P1 89.57(5) 3_657 .
C1 Ni1 P1 90.43(5) . .
C1 Ni1 P1 90.43(5) 3_657 3_657
C1 Ni1 P1 89.57(5) . 3_657
P1 Ni1 P1 180.0 . 3_657

loop_
_geom_bond_atom_site_label_1
_geom_bond_atom_site_label_2
_geom_bond_distance
_geom_bond_site_symmetry_2
C1 P2 1.7527(16) .
C1 Ni1 1.9829(16) .
C1 H1A 0.9900 .
C1 H1B 0.9900 .
C2 C7 1.399(2) .
C2 C3 1.400(3) .
C2 P1 1.8062(18) .
C3 C4 1.388(3) .
C3 H3 0.9500 .
C4 C5 1.382(3) .
C4 H4 0.9500 .
C5 C6 1.379(3) .
C5 H5 0.9500 .
C6 C7 1.392(3) .
C6 H6 0.9500 .
C7 H7 0.9500 .
C8 C13 1.393(3) .
C8 C9 1.399(2) .
C8 P1 1.8087(18) .
C9 C10 1.387(3) .
C9 H9 0.9500 .
C10 C11 1.379(3) .
C10 H10 0.9500 .
C11 C12 1.380(3) .
C11 H11 0.9500 .
C12 C13 1.394(3) .
C12 H12 0.9500 .
C13 H13 0.9500 .
C14 C19 1.394(3) .
C14 C15 1.397(3) .
C14 P2 1.7927(17) .
C15 C16 1.391(3) .
C15 H15 0.9500 .
C16 C17 1.388(4) .
C16 H16 0.9500 .
C17 C18 1.373(4) .
C17 H17 0.9500 .
C18 C19 1.391(3) .
C18 H18 0.9500 .
C19 H19 0.9500 .
C20 C25 1.385(3) .
C20 C21 1.391(3) .
C20 P2 1.7965(17) .
C21 C22 1.387(3) .
C21 H21 0.9500 .
C22 C23 1.374(3) .
C22 H22 0.9500 .
C23 C24 1.366(3) .
C23 H23 0.9500 .
C24 C25 1.391(3) .
C24 H24 0.9500 .
C25 H25 0.9500 .
C26 N1 1.495(2) .
C26 C27 1.518(3) .
C26 H26A 0.9900 .
C26 H26B 0.9900 .
C27 C28 1.536(3) .
C27 H27A 0.9900 .
C27 H27B 0.9900 .
C28 S1 1.806(2) .
C28 H28A 0.9900 .
C28 H28B 0.9900 .
C29 S1 1.796(3) .
C29 H29A 0.9800 .
C29 H29B 0.9800 .
C29 H29C 0.9800 .
N1 P2 1.6745(15) .
N1 P1 1.7163(14) .
B1 F4 1.341(5) .
B1 F3 1.361(4) .
B1 F1 1.373(3) .
B1 F2 1.381(4) .
P1 Ni1 2.1704(4) .
Ni1 C1 1.9829(16) 3_657
Ni1 P1 2.1704(4) 3_657

loop_
_geom_torsion_atom_site_label_1
_geom_torsion_atom_site_label_2
_geom_torsion_atom_site_label_3
_geom_torsion_atom_site_label_4
_geom_torsion
_geom_torsion_site_symmetry_4
C7 C2 C3 C4 1.5(3) .
P1 C2 C3 C4 177.74(15) .
C2 C3 C4 C5 -0.2(3) .
C3 C4 C5 C6 -1.0(3) .
C4 C5 C6 C7 0.8(3) .
C5 C6 C7 C2 0.5(3) .
C3 C2 C7 C6 -1.6(3) .
P1 C2 C7 C6 -178.14(15) .
C13 C8 C9 C10 -1.6(3) .
P1 C8 C9 C10 -172.12(15) .
C8 C9 C10 C11 0.3(3) .
C9 C10 C11 C12 0.6(3) .
C10 C11 C12 C13 -0.3(4) .
C9 C8 C13 C12 1.9(3) .
P1 C8 C13 C12 171.79(16) .
C11 C12 C13 C8 -1.0(3) .
C19 C14 C15 C16 0.0(3) .
P2 C14 C15 C16 176.87(18) .
C14 C15 C16 C17 0.7(4) .
C15 C16 C17 C18 -0.8(4) .
C16 C17 C18 C19 0.1(4) .
C17 C18 C19 C14 0.7(4) .
C15 C14 C19 C18 -0.7(3) .
P2 C14 C19 C18 -177.34(18) .
C25 C20 C21 C22 -2.0(4) .
P2 C20 C21 C22 -174.8(3) .
C20 C21 C22 C23 0.4(5) .
C21 C22 C23 C24 1.6(5) .
C22 C23 C24 C25 -1.9(4) .
C21 C20 C25 C24 1.7(4) .
P2 C20 C25 C24 174.34(19) .
C23 C24 C25 C20 0.3(4) .
N1 C26 C27 C28 166.12(16) .
C26 C27 C28 S1 -71.2(2) .
C27 C26 N1 P2 -125.94(15) .
C27 C26 N1 P1 83.36(18) .
C26 N1 P1 C2 50.41(15) .
P2 N1 P1 C2 -102.57(10) .
C26 N1 P1 C8 -64.88(15) .
P2 N1 P1 C8 142.15(9) .
C26 N1 P1 Ni1 175.31(12) .
P2 N1 P1 Ni1 22.33(9) .
C7 C2 P1 N1 101.24(14) .
C3 C2 P1 N1 -75.09(17) .
C7 C2 P1 C8 -145.45(13) .
C3 C2 P1 C8 38.22(17) .
C7 C2 P1 Ni1 -18.00(15) .
C3 C2 P1 Ni1 165.67(14) .
C13 C8 P1 N1 138.88(15) .
C9 C8 P1 N1 -51.01(15) .
C13 C8 P1 C2 24.84(17) .
C9 C8 P1 C2 -165.05(13) .
C13 C8 P1 Ni1 -104.76(15) .
C9 C8 P1 Ni1 65.35(14) .
C26 N1 P2 C1 165.42(12) .
P1 N1 P2 C1 -40.27(10) .
C26 N1 P2 C14 44.66(14) .
P1 N1 P2 C14 -161.04(8) .
C26 N1 P2 C20 -75.51(14) .
P1 N1 P2 C20 78.79(10) .
Ni1 C1 P2 N1 42.63(10) .
Ni1 C1 P2 C14 158.36(8) .
Ni1 C1 P2 C20 -75.83(11) .
C19 C14 P2 N1 -118.39(17) .
C15 C14 P2 N1 64.84(17) .
C19 C14 P2 C1 126.91(17) .
C15 C14 P2 C1 -49.85(18) .
C19 C14 P2 C20 1.1(2) .
C15 C14 P2 C20 -175.62(15) .
C25 C20 P2 N1 -128.91(17) .
C21 C20 P2 N1 43.7(2) .
C25 C20 P2 C1 -13.7(2) .
C21 C20 P2 C1 158.9(2) .
C25 C20 P2 C14 113.69(17) .
C21 C20 P2 C14 -73.7(2) .
C27 C28 S1 C29 -75.10(18) .
P2 C1 Ni1 P1 -25.63(8) .
P2 C1 Ni1 P1 154.37(8) 3_657
N1 P1 Ni1 C1 -177.47(7) 3_657
C2 P1 Ni1 C1 -58.46(8) 3_657
C8 P1 Ni1 C1 67.09(8) 3_657
N1 P1 Ni1 C1 2.53(7) .
C2 P1 Ni1 C1 121.54(8) .
C8 P1 Ni1 C1 -112.91(8) .
